data_4327048
loop_
_publ_author_name
'Ramesh Vadavi'
'Eamonn D. Conrad'
'D. Ian Arbuckle'
'T. Stanley Cameron'
'Ernest Essoun'
'Manuel A.S. Aquino'

_publ_contact_author_address
;
Department of Chemistry
St. Francis Xavier University
P.O. Box 5000
Antigonish, Nova Scotia
B2G 2W5, Canada
;
_publ_contact_author_email maquino@stfx.ca
_publ_contact_author_fax +902-867-2414
_publ_contact_author_name 'Manuel A.S. Aquino'
_publ_contact_author_phone +902-867-5336
_publ_section_title
;
 Chiral Induction via the Disassembly of Diruthenium(II,III) Tetraacetate
 by Chiral Diphosphines
;
_journal_name_full 'Inorganic Chemistry'
_journal_page_first 11862
_journal_page_last 11864
_journal_paper_doi 10.1021/ic202013m
_journal_volume 50
_journal_year 2011
_chemical_absolute_configuration ad
_chemical_formula_moiety 'C58 H59 O2 P4 Ru, F6 P'
_chemical_formula_sum 'C58 H59 F6 O2 P5 Ru'
_chemical_formula_weight 1158.03
_space_group_IT_number 5
_symmetry_cell_setting monoclinic
_symmetry_Int_Tables_number 5
_symmetry_space_group_name_Hall 'C 2y'
_symmetry_space_group_name_H-M 'C 1 2 1'
_atom_sites_solution_hydrogens geom
_atom_sites_solution_primary direct
_atom_sites_solution_secondary difmap
_audit_creation_date 2005-07-19
_audit_creation_method 'by teXsan for Windows v1.06'
_cell_angle_alpha 90
_cell_angle_beta 121.69(3)
_cell_angle_gamma 90
_cell_formula_units_Z 2
_cell_length_a 13.865(8)
_cell_length_b 19.038(8)
_cell_length_c 12.292(7)
_cell_measurement_reflns_used 24
_cell_measurement_temperature 213(2)
_cell_measurement_theta_max 19.7
_cell_measurement_theta_min 19.1
_cell_volume 2761(3)
_computing_cell_refinement 'MSC/AFC Diffractometer Control'
_computing_data_collection 'MSC/AFC Diffractometer Control'
_computing_data_reduction
;
teXsan for Windows version 1.06 (MSC, 1997-1999)
;
_computing_structure_refinement 'SHELXL-97 (Sheldrick, 1997)'
_computing_structure_solution
;
SIR92 (Altomare, et. al. 1994)
;
_diffrn_ambient_temperature 213(2)
_diffrn_measured_fraction_theta_full 0.999
_diffrn_measured_fraction_theta_max 0.999
_diffrn_measurement_device 'Rigaku AFC5R'
_diffrn_measurement_method \w-2\q
_diffrn_orient_matrix_UB_11 0.01490
_diffrn_orient_matrix_UB_12 -0.04970
_diffrn_orient_matrix_UB_13 0.03094
_diffrn_orient_matrix_UB_21 0.07946
_diffrn_orient_matrix_UB_22 0.01288
_diffrn_orient_matrix_UB_23 0.06720
_diffrn_orient_matrix_UB_31 -0.02548
_diffrn_orient_matrix_UB_32 0.01110
_diffrn_orient_matrix_UB_33 0.06056
_diffrn_radiation_detector 'scintillation counter'
_diffrn_radiation_monochromator graphite
_diffrn_radiation_source 'Rigaku rotating anode'
_diffrn_radiation_type 'Mo K\a'
_diffrn_radiation_wavelength 0.7107
_diffrn_reflns_av_R_equivalents 0.0428
_diffrn_reflns_av_sigmaI/netI 0.0864
_diffrn_reflns_limit_h_max 19
_diffrn_reflns_limit_h_min 0
_diffrn_reflns_limit_k_max 26
_diffrn_reflns_limit_k_min 0
_diffrn_reflns_limit_l_max 14
_diffrn_reflns_limit_l_min -17
_diffrn_reflns_number 4334
_diffrn_reflns_reduction_process 'Lp corrections applied'
_diffrn_reflns_theta_full 30.07
_diffrn_reflns_theta_max 30.07
_diffrn_reflns_theta_min 2.89
_diffrn_standards_decay_% -4.31
_diffrn_standards_interval_count 150
_diffrn_standards_number 3
_exptl_absorpt_coefficient_mu 0.490
_exptl_absorpt_correction_T_max 0.9572
_exptl_absorpt_correction_T_min 0.8510
_exptl_absorpt_correction_type psi-scan
_exptl_absorpt_process_details
;
North,Phillips & Matthews, (1968)
;
_exptl_crystal_colour 'pale yellow'
_exptl_crystal_density_diffrn 1.393
_exptl_crystal_description needle
_exptl_crystal_F_000 1192.00
_exptl_crystal_size_max 0.34
_exptl_crystal_size_mid 0.27
_exptl_crystal_size_min 0.09
_refine_diff_density_max 0.680
_refine_diff_density_min -0.992
_refine_diff_density_rms 0.092
_refine_ls_abs_structure_details
;
Flack H D (1983), Acta Cryst. A39, 876-881
;
_refine_ls_abs_structure_Flack 0.01(4)
_refine_ls_extinction_method none
_refine_ls_goodness_of_fit_ref 1.026
_refine_ls_hydrogen_treatment noref
_refine_ls_matrix_type full
_refine_ls_number_parameters 356
_refine_ls_number_reflns 4180
_refine_ls_number_restraints 31
_refine_ls_restrained_S_all 1.026
_refine_ls_R_factor_all 0.0943
_refine_ls_R_factor_gt 0.0403
_refine_ls_shift/su_max 0.000
_refine_ls_shift/su_mean 0.000
_refine_ls_structure_factor_coef Fsqd
_refine_ls_weighting_details
;
w=1/[\s^2^(Fo^2^)+(0.0690P)^2^+0.0000P] where P=(Fo^2^+2Fc^2^)/3
;
_refine_ls_weighting_scheme calc
_refine_ls_wR_factor_gt 0.1059
_refine_ls_wR_factor_ref 0.1245
_reflns_number_gt 2774
_reflns_number_total 4180
_reflns_threshold_expression I>2.00\s(I)
_cod_data_source_file ic202013m_si_002.cif
_cod_data_source_block '_aquino60'
_cod_original_sg_symbol_Hall 'C 2y '
_cod_original_sg_symbol_H-M 'C 2 '
_cod_original_formula_sum 'C58 H59 F6 O2 P5 Ru '
_cod_database_code 4327048

loop_
_symmetry_equiv_pos_as_xyz
'x, y, z'
'-x, y, -z'
'x+1/2, y+1/2, z'
'-x+1/2, y+1/2, -z'

loop_
_atom_site_label
_atom_site_type_symbol
_atom_site_fract_x
_atom_site_fract_y
_atom_site_fract_z
_atom_site_U_iso_or_equiv
_atom_site_adp_type
_atom_site_occupancy
_atom_site_symmetry_multiplicity
_atom_site_calc_flag
_atom_site_refinement_flags
_atom_site_disorder_group
Ru1 Ru 0.5000 0.65009(2) 0.5000 0.02656(16) Uani 1 2 d S .
P1 P 0.50859(11) 0.66133(8) 0.31211(12) 0.0312(3) Uani 1 1 d . .
P2 P 0.36357(11) 0.56586(8) 0.37772(14) 0.0304(3) Uani 1 1 d . .
P3 P 0.0000 0.89038(16) 0.0000 0.0708(9) Uani 1 2 d SD .
F1A F 0.028(2) 0.8590(15) -0.097(2) 0.175(10) Uani 0.50 1 d PD 1
F2A F -0.065(2) 0.9590(8) -0.011(3) 0.163(9) Uani 0.50 1 d PD 1
F3A F -0.0724(13) 0.8234(6) -0.010(3) 0.120(5) Uani 0.50 1 d PD 1
F1B F 0.0259(19) 0.9213(14) -0.1016(17) 0.143(7) Uani 0.50 1 d PD 2
F2B F -0.1147(14) 0.9264(14) -0.099(2) 0.160(9) Uani 0.50 1 d PD 2
F3B F -0.1083(11) 0.8591(13) -0.1200(15) 0.131(6) Uani 0.50 1 d PD 2
O1 O 0.5924(3) 0.7501(2) 0.5553(4) 0.0381(9) Uani 1 1 d . .
C1 C 0.5000 0.7850(5) 0.5000 0.043(2) Uani 1 2 d S .
C2 C 0.5000 0.8637(5) 0.5000 0.070(3) Uani 1 2 d S .
H2A H 0.5775 0.8807 0.5463 0.105 Uiso 0.50 1 calc PR .
H2B H 0.4609 0.8807 0.5411 0.105 Uiso 0.50 1 calc PR .
H2C H 0.4615 0.8807 0.4126 0.105 Uiso 0.50 1 calc PR .
C3 C 0.4904(5) 0.7505(3) 0.2431(5) 0.0417(13) Uani 1 1 d D .
C4 C 0.3855(6) 0.7842(4) 0.1900(7) 0.0554(17) Uani 1 1 d D .
H4 H 0.3267 0.7627 0.1947 0.066 Uiso 1 1 calc R .
C5 C 0.3673(6) 0.8494(4) 0.1303(8) 0.064(2) Uani 1 1 d D .
H5 H 0.2963 0.8715 0.0940 0.077 Uiso 1 1 calc R .
C6 C 0.4542(7) 0.8812(4) 0.1250(9) 0.074(3) Uani 1 1 d D .
H6 H 0.4423 0.9250 0.0845 0.089 Uiso 1 1 calc R .
C7 C 0.5580(7) 0.8490(4) 0.1785(10) 0.083(3) Uani 1 1 d D .
H7 H 0.6174 0.8715 0.1766 0.100 Uiso 1 1 calc R .
C8 C 0.5756(6) 0.7838(4) 0.2354(8) 0.064(2) Uani 1 1 d D .
H8 H 0.6464 0.7617 0.2694 0.076 Uiso 1 1 calc R .
C9 C 0.6385(4) 0.6311(3) 0.3232(5) 0.0331(12) Uani 1 1 d D .
C10 C 0.7376(4) 0.6604(4) 0.4223(5) 0.0436(15) Uani 1 1 d D .
H10 H 0.7337 0.6945 0.4752 0.052 Uiso 1 1 calc R .
C11 C 0.8424(5) 0.6400(4) 0.4442(6) 0.0554(19) Uani 1 1 d D .
H11 H 0.9091 0.6609 0.5102 0.066 Uiso 1 1 calc R .
C12 C 0.8477(6) 0.5888(5) 0.3681(7) 0.063(2) Uani 1 1 d D .
H12 H 0.9183 0.5743 0.3826 0.076 Uiso 1 1 calc R .
C13 C 0.7490(5) 0.5589(4) 0.2704(6) 0.0564(18) Uani 1 1 d D .
H13 H 0.7531 0.5235 0.2197 0.068 Uiso 1 1 calc R .
C14 C 0.6439(5) 0.5803(4) 0.2464(6) 0.0479(15) Uani 1 1 d D .
H14 H 0.5771 0.5605 0.1786 0.057 Uiso 1 1 calc R .
C15 C 0.3829(5) 0.6173(3) 0.1805(5) 0.0370(12) Uani 1 1 d . .
H15 H 0.3182 0.6467 0.1655 0.044 Uiso 1 1 calc R .
C16 C 0.3649(5) 0.5469(3) 0.2279(5) 0.0366(12) Uani 1 1 d . .
H16 H 0.4307 0.5163 0.2510 0.044 Uiso 1 1 calc R .
C17 C 0.3737(6) 0.6148(4) 0.0496(5) 0.0481(15) Uani 1 1 d . .
H17A H 0.4146 0.5743 0.0466 0.072 Uiso 1 1 calc R .
H17B H 0.4060 0.6573 0.0382 0.072 Uiso 1 1 calc R .
H17C H 0.2946 0.6113 -0.0181 0.072 Uiso 1 1 calc R .
C18 C 0.2574(5) 0.5101(4) 0.1225(6) 0.0495(16) Uani 1 1 d . .
H18A H 0.1935 0.5420 0.0901 0.074 Uiso 1 1 calc R .
H18B H 0.2428 0.4686 0.1575 0.074 Uiso 1 1 calc R .
H18C H 0.2680 0.4965 0.0535 0.074 Uiso 1 1 calc R .
C19 C 0.3582(5) 0.4774(3) 0.4329(5) 0.0417(13) Uani 1 1 d D .
C20 C 0.3738(6) 0.4158(3) 0.3841(7) 0.0554(19) Uani 1 1 d D .
H20 H 0.3907 0.4183 0.3195 0.067 Uiso 1 1 calc R .
C21 C 0.3651(7) 0.3506(4) 0.4282(8) 0.072(3) Uani 1 1 d D .
H21 H 0.3759 0.3094 0.3940 0.086 Uiso 1 1 calc R .
C22 C 0.3406(8) 0.3472(4) 0.5227(8) 0.081(3) Uani 1 1 d D .
H22 H 0.3344 0.3031 0.5529 0.097 Uiso 1 1 calc R .
C23 C 0.3247(9) 0.4072(4) 0.5741(8) 0.082(3) Uani 1 1 d D .
H23 H 0.3087 0.4043 0.6394 0.098 Uiso 1 1 calc R .
C24 C 0.3327(7) 0.4718(4) 0.5280(6) 0.062(2) Uani 1 1 d D .
H24 H 0.3207 0.5129 0.5617 0.074 Uiso 1 1 calc R .
C25 C 0.2160(4) 0.5953(3) 0.3057(5) 0.0366(12) Uani 1 1 d D .
C26 C 0.1275(5) 0.5487(4) 0.2761(7) 0.0489(16) Uani 1 1 d D .
H26 H 0.1437 0.5012 0.2990 0.059 Uiso 1 1 calc R .
C27 C 0.0159(5) 0.5719(4) 0.2132(8) 0.065(2) Uani 1 1 d D .
H27 H -0.0426 0.5403 0.1955 0.078 Uiso 1 1 calc R .
C28 C -0.0090(5) 0.6411(4) 0.1769(8) 0.072(2) Uani 1 1 d D .
H28 H -0.0848 0.6563 0.1326 0.086 Uiso 1 1 calc R .
C29 C 0.0771(5) 0.6886(4) 0.2051(8) 0.065(2) Uani 1 1 d D .
H29 H 0.0597 0.7358 0.1802 0.078 Uiso 1 1 calc R .
C30 C 0.1898(5) 0.6657(3) 0.2709(6) 0.0415(15) Uani 1 1 d D .
H30 H 0.2484 0.6980 0.2918 0.050 Uiso 1 1 calc R .

loop_
_atom_site_aniso_label
_atom_site_aniso_U_11
_atom_site_aniso_U_22
_atom_site_aniso_U_33
_atom_site_aniso_U_23
_atom_site_aniso_U_13
_atom_site_aniso_U_12
Ru1 0.0214(3) 0.0241(3) 0.0259(3) 0.000 0.0067(2) 0.000
P1 0.0274(6) 0.0327(9) 0.0278(6) 0.0024(5) 0.0107(5) 0.0006(5)
P2 0.0252(7) 0.0284(7) 0.0273(7) -0.0003(5) 0.0068(6) -0.0027(5)
P3 0.078(2) 0.0475(16) 0.0617(18) 0.000 0.0196(16) 0.000
F1A 0.24(3) 0.15(2) 0.15(2) -0.096(18) 0.11(2) -0.04(2)
F2A 0.25(3) 0.086(11) 0.19(2) 0.027(16) 0.14(2) 0.078(16)
F3A 0.097(10) 0.079(9) 0.162(16) -0.005(11) 0.052(12) -0.024(8)
F1B 0.19(2) 0.142(17) 0.096(12) 0.001(12) 0.077(13) 0.000(16)
F2B 0.150(17) 0.138(19) 0.126(16) 0.057(14) 0.028(13) 0.076(16)
F3B 0.066(8) 0.166(18) 0.112(12) -0.034(13) 0.014(8) -0.026(10)
O1 0.036(2) 0.0301(19) 0.044(2) 0.0003(18) 0.0181(18) -0.0041(17)
C1 0.051(5) 0.029(4) 0.043(5) 0.000 0.020(4) 0.000
C2 0.080(8) 0.023(4) 0.082(8) 0.000 0.026(7) 0.000
C3 0.043(3) 0.036(3) 0.037(3) 0.009(2) 0.014(2) 0.000(3)
C4 0.052(4) 0.050(4) 0.057(4) 0.017(3) 0.024(3) 0.010(3)
C5 0.061(4) 0.056(4) 0.062(5) 0.023(4) 0.023(4) 0.018(4)
C6 0.079(6) 0.048(4) 0.069(6) 0.025(4) 0.020(5) 0.000(4)
C7 0.061(5) 0.067(6) 0.099(7) 0.044(5) 0.026(5) -0.008(4)
C8 0.048(4) 0.058(4) 0.063(5) 0.031(4) 0.015(3) -0.003(3)
C9 0.026(2) 0.039(3) 0.033(2) 0.0033(19) 0.014(2) 0.0024(18)
C10 0.035(2) 0.046(4) 0.044(3) 0.000(3) 0.016(2) -0.006(3)
C11 0.029(2) 0.071(6) 0.052(3) 0.002(4) 0.012(2) -0.007(3)
C12 0.039(3) 0.085(6) 0.062(5) 0.006(4) 0.024(3) 0.015(4)
C13 0.046(4) 0.074(5) 0.048(4) -0.001(4) 0.024(3) 0.012(4)
C14 0.038(3) 0.060(4) 0.035(3) -0.002(3) 0.012(3) 0.000(3)
C15 0.032(3) 0.042(3) 0.028(3) 0.000(2) 0.009(2) -0.002(2)
C16 0.032(3) 0.038(3) 0.033(3) -0.005(2) 0.012(2) -0.003(2)
C17 0.047(3) 0.065(4) 0.024(3) -0.003(3) 0.013(2) -0.003(3)
C18 0.040(3) 0.056(4) 0.040(3) -0.020(3) 0.013(3) -0.017(3)
C19 0.037(3) 0.034(3) 0.035(3) -0.001(2) 0.006(2) -0.010(2)
C20 0.041(3) 0.032(3) 0.067(5) 0.003(3) 0.011(3) 0.000(3)
C21 0.064(5) 0.038(4) 0.076(6) -0.006(4) 0.012(4) -0.014(3)
C22 0.078(6) 0.046(4) 0.074(6) 0.018(4) 0.009(5) -0.027(4)
C23 0.111(8) 0.064(5) 0.057(5) 0.009(4) 0.035(5) -0.042(5)
C24 0.081(5) 0.050(4) 0.041(4) -0.001(3) 0.023(4) -0.025(4)
C25 0.022(2) 0.040(3) 0.034(3) -0.006(2) 0.005(2) -0.002(2)
C26 0.035(3) 0.050(4) 0.056(4) -0.010(3) 0.019(3) -0.010(3)
C27 0.028(3) 0.078(5) 0.072(5) -0.016(4) 0.014(3) -0.016(3)
C28 0.034(3) 0.083(7) 0.073(5) -0.009(5) 0.011(3) 0.003(4)
C29 0.036(3) 0.067(5) 0.066(5) 0.003(4) 0.009(3) 0.012(3)
C30 0.031(3) 0.044(4) 0.041(3) 0.007(2) 0.012(2) 0.005(2)

loop_
_atom_type_symbol
_atom_type_description
_atom_type_scat_dispersion_real
_atom_type_scat_dispersion_imag
_atom_type_scat_source
C C 0.0033 0.0016 'International Tables Vol C Tables 4.2.6.8 and 6.1.1.4'
H H 0.0000 0.0000 'International Tables Vol C Tables 4.2.6.8 and 6.1.1.4'
O O 0.0106 0.0060 'International Tables Vol C Tables 4.2.6.8 and 6.1.1.4'
P P 0.1023 0.0942 'International Tables Vol C Tables 4.2.6.8 and 6.1.1.4'
Ru Ru -1.2594 0.8363 'International Tables Vol C Tables 4.2.6.8 and 6.1.1.4'
F F 0.0171 0.0103 'International Tables Vol C Tables 4.2.6.8 and 6.1.1.4'

loop_
_geom_angle_atom_site_label_1
_geom_angle_atom_site_label_2
_geom_angle_atom_site_label_3
_geom_angle
_geom_angle_site_symmetry_1
_geom_angle_site_symmetry_3
O1 Ru1 O1 59.6(2) . 2_656
O1 Ru1 P2 160.35(11) . .
O1 Ru1 P2 104.69(13) 2_656 .
O1 Ru1 P2 104.69(13) . 2_656
O1 Ru1 P2 160.35(11) 2_656 2_656
P2 Ru1 P2 92.94(8) . 2_656
O1 Ru1 P1 84.48(12) . .
O1 Ru1 P1 86.58(12) 2_656 .
P2 Ru1 P1 82.73(6) . .
P2 Ru1 P1 104.49(6) 2_656 .
O1 Ru1 P1 86.58(12) . 2_656
O1 Ru1 P1 84.48(12) 2_656 2_656
P2 Ru1 P1 104.49(6) . 2_656
P2 Ru1 P1 82.73(6) 2_656 2_656
P1 Ru1 P1 169.70(7) . 2_656
C9 P1 C15 111.3(3) . .
C9 P1 C3 102.4(2) . .
C15 P1 C3 100.1(3) . .
C9 P1 Ru1 116.63(17) . .
C15 P1 Ru1 107.72(19) . .
C3 P1 Ru1 117.5(2) . .
C19 P2 C25 102.0(3) . .
C19 P2 C16 102.0(3) . .
C25 P2 C16 99.6(3) . .
C19 P2 Ru1 124.85(19) . .
C25 P2 Ru1 114.95(18) . .
C16 P2 Ru1 109.95(19) . .
F1A P3 F1A 135(2) . 2
F1A P3 F3A 92.1(15) . .
F1A P3 F3A 49.1(11) 2 .
F2A P3 F1A 91.2(13) 2 .
F2A P3 F1A 128.7(17) . .
F2A P3 F2A 65(2) 2 .
F2A P3 F3A 175.9(12) 2 .
F2A P3 F3A 110.8(11) . .
F3A P3 F3A 73.2(12) . 2
F1B P3 F1B 136(2) 2 .
F2B P3 F1B 83.9(12) 2 .
F2B P3 F1B 77.3(12) . .
F2B P3 F2B 128(2) 2 .
F2B P3 F3B 168.2(15) 2 .
F2B P3 F3B 49.8(11) . .
F3B P3 F1B 84.3(13) . .
F3B P3 F1B 112.4(11) 2 .
F3B P3 F3B 135(2) . 2
F1A P3 F1B 44.5(12) . .
F1A P3 F1B 178.6(19) 2 .
F1A P3 F2B 97.5(17) . .
F1A P3 F2B 101.9(13) 2 .
F1A P3 F3B 68.5(10) . .
F1A P3 F3B 94.3(13) 2 .
F2A P3 F1B 52.6(12) 2 .
F2A P3 F1B 88.9(14) . .
F2A P3 F2B 90.1(17) 2 .
F2A P3 F2B 42.2(10) . .
F2A P3 F3B 128.7(17) 2 .
F2A P3 F3B 90.8(13) . .
F1B P3 F3A 87.7(12) 2 .
F1B P3 F3A 129.5(15) . .
F2B P3 F3A 138.9(16) 2 .
F2B P3 F3A 87.2(12) . .
F3B P3 F3A 50.9(9) . .
F3B P3 F3A 91.2(13) 2 .
C1 O1 Ru1 91.6(4) . .
O1 C1 O1 117.2(8) 2_656 .
O1 C1 C2 121.4(4) 2_656 .
O1 C1 C2 121.4(4) . .
O1 C1 Ru1 58.6(4) 2_656 .
O1 C1 Ru1 58.6(4) . .
C2 C1 Ru1 180.000(2) . .
C1 C2 H2A 109.5 . .
C1 C2 H2B 109.5 . .
H2A C2 H2B 109.5 . .
C1 C2 H2C 109.5 . .
H2A C2 H2C 109.5 . .
H2B C2 H2C 109.5 . .
C8 C3 C4 118.3(6) . .
C8 C3 P1 122.2(5) . .
C4 C3 P1 119.4(5) . .
C5 C4 C3 120.6(7) . .
C5 C4 H4 119.7 . .
C3 C4 H4 119.7 . .
C6 C5 C4 119.6(7) . .
C6 C5 H5 120.2 . .
C4 C5 H5 120.2 . .
C7 C6 C5 120.2(7) . .
C7 C6 H6 119.9 . .
C5 C6 H6 119.9 . .
C6 C7 C8 120.4(7) . .
C6 C7 H7 119.8 . .
C8 C7 H7 119.8 . .
C7 C8 C3 120.9(7) . .
C7 C8 H8 119.5 . .
C3 C8 H8 119.5 . .
C14 C9 C10 119.8(5) . .
C14 C9 P1 125.2(4) . .
C10 C9 P1 115.0(4) . .
C11 C10 C9 120.8(6) . .
C11 C10 H10 119.6 . .
C9 C10 H10 119.6 . .
C12 C11 C10 119.3(6) . .
C12 C11 H11 120.3 . .
C10 C11 H11 120.3 . .
C11 C12 C13 119.9(6) . .
C11 C12 H12 120.0 . .
C13 C12 H12 120.0 . .
C12 C13 C14 120.9(7) . .
C12 C13 H13 119.6 . .
C14 C13 H13 119.6 . .
C9 C14 C13 119.3(6) . .
C9 C14 H14 120.4 . .
C13 C14 H14 120.4 . .
C16 C15 C17 115.3(5) . .
C16 C15 P1 109.4(4) . .
C17 C15 P1 116.8(4) . .
C16 C15 H15 104.6 . .
C17 C15 H15 104.6 . .
P1 C15 H15 104.6 . .
C15 C16 C18 110.9(5) . .
C15 C16 P2 106.9(4) . .
C18 C16 P2 114.1(4) . .
C15 C16 H16 108.3 . .
C18 C16 H16 108.3 . .
P2 C16 H16 108.3 . .
C15 C17 H17A 109.5 . .
C15 C17 H17B 109.5 . .
H17A C17 H17B 109.5 . .
C15 C17 H17C 109.5 . .
H17A C17 H17C 109.5 . .
H17B C17 H17C 109.5 . .
C16 C18 H18A 109.5 . .
C16 C18 H18B 109.5 . .
H18A C18 H18B 109.5 . .
C16 C18 H18C 109.5 . .
H18A C18 H18C 109.5 . .
H18B C18 H18C 109.5 . .
C20 C19 C24 117.7(6) . .
C20 C19 P2 124.9(5) . .
C24 C19 P2 117.3(5) . .
C21 C20 C19 121.6(7) . .
C21 C20 H20 119.2 . .
C19 C20 H20 119.2 . .
C22 C21 C20 119.0(8) . .
C22 C21 H21 120.5 . .
C20 C21 H21 120.5 . .
C21 C22 C23 121.2(7) . .
C21 C22 H22 119.4 . .
C23 C22 H22 119.4 . .
C22 C23 C24 118.9(7) . .
C22 C23 H23 120.6 . .
C24 C23 H23 120.6 . .
C23 C24 C19 121.5(7) . .
C23 C24 H24 119.3 . .
C19 C24 H24 119.3 . .
C30 C25 C26 118.6(5) . .
C30 C25 P2 119.0(4) . .
C26 C25 P2 122.3(4) . .
C27 C26 C25 120.7(6) . .
C27 C26 H26 119.6 . .
C25 C26 H26 119.6 . .
C28 C27 C26 120.1(6) . .
C28 C27 H27 119.9 . .
C26 C27 H27 119.9 . .
C27 C28 C29 120.4(6) . .
C27 C28 H28 119.8 . .
C29 C28 H28 119.8 . .
C28 C29 C30 119.6(7) . .
C28 C29 H29 120.2 . .
C30 C29 H29 120.2 . .
C25 C30 C29 120.5(6) . .
C25 C30 H30 119.7 . .
C29 C30 H30 119.7 . .

loop_
_geom_bond_atom_site_label_1
_geom_bond_atom_site_label_2
_geom_bond_distance
_geom_bond_site_symmetry_2
Ru1 O1 2.193(4) .
Ru1 O1 2.193(4) 2_656
Ru1 P2 2.3284(16) .
Ru1 P2 2.3284(16) 2_656
Ru1 P1 2.3839(18) .
Ru1 P1 2.3839(18) 2_656
P1 C9 1.826(5) .
P1 C15 1.842(6) .
P1 C3 1.855(6) .
P2 C19 1.832(6) .
P2 C25 1.839(5) .
P2 C16 1.886(6) .
P3 F2A 1.552(9) 2
P3 F1A 1.554(9) 2
P3 F2B 1.566(9) 2
P3 F3B 1.568(8) 2
P3 F1B 1.583(9) 2
P3 F3A 1.588(8) 2
O1 C1 1.277(6) .
C1 O1 1.277(6) 2_656
C1 C2 1.499(13) .
C2 H2A 0.9700 .
C2 H2B 0.9700 .
C2 H2C 0.9700 .
C3 C8 1.387(7) .
C3 C4 1.398(7) .
C4 C5 1.396(7) .
C4 H4 0.9400 .
C5 C6 1.382(8) .
C5 H5 0.9400 .
C6 C7 1.371(8) .
C6 H6 0.9400 .
C7 C8 1.383(7) .
C7 H7 0.9400 .
C8 H8 0.9400 .
C9 C14 1.381(7) .
C9 C10 1.388(6) .
C10 C11 1.387(7) .
C10 H10 0.9400 .
C11 C12 1.379(8) .
C11 H11 0.9400 .
C12 C13 1.383(8) .
C12 H12 0.9400 .
C13 C14 1.387(7) .
C13 H13 0.9400 .
C14 H14 0.9400 .
C15 C16 1.534(8) .
C15 C17 1.546(8) .
C15 H15 0.9900 .
C16 C18 1.537(8) .
C16 H16 0.9900 .
C17 H17A 0.9700 .
C17 H17B 0.9700 .
C17 H17C 0.9700 .
C18 H18A 0.9700 .
C18 H18B 0.9700 .
C18 H18C 0.9700 .
C19 C20 1.385(7) .
C19 C24 1.392(7) .
C20 C21 1.384(8) .
C20 H20 0.9400 .
C21 C22 1.373(8) .
C21 H21 0.9400 .
C22 C23 1.378(8) .
C22 H22 0.9400 .
C23 C24 1.383(7) .
C23 H23 0.9400 .
C24 H24 0.9400 .
C25 C30 1.395(7) .
C25 C26 1.398(6) .
C26 C27 1.389(7) .
C26 H26 0.9400 .
C27 C28 1.375(8) .
C27 H27 0.9400 .
C28 C29 1.387(8) .
C28 H28 0.9400 .
C29 C30 1.400(7) .
C29 H29 0.9400 .
C30 H30 0.9400 .

loop_
_geom_hbond_atom_site_label_D
_geom_hbond_atom_site_label_H
_geom_hbond_atom_site_label_A
_geom_hbond_distance_DH
_geom_hbond_distance_HA
_geom_hbond_distance_DA
_geom_hbond_angle_DHA
_geom_hbond_site_symmetry_A
C13 H13 F2B 0.94 2.51 3.183(17) 128.6 4_545
C17 H17A F2A 0.97 2.37 3.277(14) 155.9 3_545
C30 H30 O1 0.94 2.24 3.080(8) 147.8 2_656

loop_
_geom_torsion_atom_site_label_1
_geom_torsion_atom_site_label_2
_geom_torsion_atom_site_label_3
_geom_torsion_atom_site_label_4
_geom_torsion
_geom_torsion_site_symmetry_1
_geom_torsion_site_symmetry_4
O1 Ru1 P1 C9 83.6(2) . .
O1 Ru1 P1 C9 143.4(2) 2_656 .
P2 Ru1 P1 C9 -111.32(19) . .
P2 Ru1 P1 C9 -20.15(19) 2_656 .
P1 Ru1 P1 C9 113.56(18) 2_656 .
C1 Ru1 P1 C9 113.56(18) . .
O1 Ru1 P1 C15 -150.5(2) . .
O1 Ru1 P1 C15 -90.7(2) 2_656 .
P2 Ru1 P1 C15 14.6(2) . .
P2 Ru1 P1 C15 105.7(2) 2_656 .
P1 Ru1 P1 C15 -120.5(2) 2_656 .
C1 Ru1 P1 C15 -120.6(2) . .
O1 Ru1 P1 C3 -38.5(2) . .
O1 Ru1 P1 C3 21.3(2) 2_656 .
P2 Ru1 P1 C3 126.6(2) . .
P2 Ru1 P1 C3 -142.3(2) 2_656 .
P1 Ru1 P1 C3 -8.6(2) 2_656 .
C1 Ru1 P1 C3 -8.6(2) . .
O1 Ru1 P2 C19 -178.1(4) . .
O1 Ru1 P2 C19 -143.4(3) 2_656 .
P2 Ru1 P2 C19 27.9(2) 2_656 .
P1 Ru1 P2 C19 132.1(3) . .
P1 Ru1 P2 C19 -55.4(3) 2_656 .
C1 Ru1 P2 C19 -152.1(2) . .
O1 Ru1 P2 C25 -51.0(4) . .
O1 Ru1 P2 C25 -16.3(3) 2_656 .
P2 Ru1 P2 C25 154.9(2) 2_656 .
P1 Ru1 P2 C25 -100.8(2) . .
P1 Ru1 P2 C25 71.7(2) 2_656 .
C1 Ru1 P2 C25 -25.1(2) . .
O1 Ru1 P2 C16 60.4(4) . .
O1 Ru1 P2 C16 95.1(2) 2_656 .
P2 Ru1 P2 C16 -93.6(2) 2_656 .
P1 Ru1 P2 C16 10.6(2) . .
P1 Ru1 P2 C16 -176.9(2) 2_656 .
C1 Ru1 P2 C16 86.4(2) . .
O1 Ru1 O1 C1 0.0 2_656 .
P2 Ru1 O1 C1 39.7(5) . .
P2 Ru1 O1 C1 -167.17(16) 2_656 .
P1 Ru1 O1 C1 89.3(2) . .
P1 Ru1 O1 C1 -85.6(2) 2_656 .
Ru1 O1 C1 O1 0.0 . 2_656
Ru1 O1 C1 C2 180.0 . .
C9 P1 C3 C8 -12.4(6) . .
C15 P1 C3 C8 -127.0(6) . .
Ru1 P1 C3 C8 116.8(6) . .
C9 P1 C3 C4 163.9(5) . .
C15 P1 C3 C4 49.3(6) . .
Ru1 P1 C3 C4 -66.9(6) . .
C8 C3 C4 C5 0.4(11) . .
P1 C3 C4 C5 -176.0(6) . .
C3 C4 C5 C6 -0.7(13) . .
C4 C5 C6 C7 -0.3(15) . .
C5 C6 C7 C8 1.7(17) . .
C6 C7 C8 C3 -2.0(16) . .
C4 C3 C8 C7 0.9(12) . .
P1 C3 C8 C7 177.2(7) . .
C15 P1 C9 C14 -1.8(6) . .
C3 P1 C9 C14 -108.0(6) . .
Ru1 P1 C9 C14 122.3(5) . .
C15 P1 C9 C10 -178.4(4) . .
C3 P1 C9 C10 75.4(5) . .
Ru1 P1 C9 C10 -54.3(5) . .
C14 C9 C10 C11 0.9(9) . .
P1 C9 C10 C11 177.7(5) . .
C9 C10 C11 C12 -1.5(11) . .
C10 C11 C12 C13 0.6(12) . .
C11 C12 C13 C14 0.9(13) . .
C10 C9 C14 C13 0.6(10) . .
P1 C9 C14 C13 -175.8(5) . .
C12 C13 C14 C9 -1.5(11) . .
C9 P1 C15 C16 85.2(4) . .
C3 P1 C15 C16 -167.1(4) . .
Ru1 P1 C15 C16 -43.8(4) . .
C9 P1 C15 C17 -48.1(6) . .
C3 P1 C15 C17 59.6(5) . .
Ru1 P1 C15 C17 -177.1(4) . .
C17 C15 C16 C18 -48.7(7) . .
P1 C15 C16 C18 177.3(4) . .
C17 C15 C16 P2 -173.6(4) . .
P1 C15 C16 P2 52.4(5) . .
C19 P2 C16 C15 -173.7(4) . .
C25 P2 C16 C15 81.7(4) . .
Ru1 P2 C16 C15 -39.4(4) . .
C19 P2 C16 C18 63.3(5) . .
C25 P2 C16 C18 -41.3(5) . .
Ru1 P2 C16 C18 -162.4(4) . .
C25 P2 C19 C20 113.4(6) . .
C16 P2 C19 C20 10.7(6) . .
Ru1 P2 C19 C20 -114.3(5) . .
C25 P2 C19 C24 -64.3(6) . .
C16 P2 C19 C24 -167.0(5) . .
Ru1 P2 C19 C24 68.0(6) . .
C24 C19 C20 C21 -0.3(10) . .
P2 C19 C20 C21 -178.0(6) . .
C19 C20 C21 C22 -0.1(12) . .
C20 C21 C22 C23 -0.1(13) . .
C21 C22 C23 C24 0.7(14) . .
C22 C23 C24 C19 -1.1(14) . .
C20 C19 C24 C23 0.9(11) . .
P2 C19 C24 C23 178.8(7) . .
C19 P2 C25 C30 169.5(5) . .
C16 P2 C25 C30 -85.9(5) . .
Ru1 P2 C25 C30 31.5(6) . .
C19 P2 C25 C26 -15.1(6) . .
C16 P2 C25 C26 89.5(6) . .
Ru1 P2 C25 C26 -153.1(5) . .
C30 C25 C26 C27 0.1(10) . .
P2 C25 C26 C27 -175.2(6) . .
C25 C26 C27 C28 1.3(13) . .
C26 C27 C28 C29 -1.5(14) . .
C27 C28 C29 C30 0.1(14) . .
C26 C25 C30 C29 -1.5(10) . .
P2 C25 C30 C29 174.0(5) . .
C28 C29 C30 C25 1.4(12) . .
